data_7231047
loop_
_publ_author_name
'Enamullah, Mohammed'
'Vasylyeva, Vera'
'Quddus, Mohammad Abdul'
'Islam, Mohammad Khairul'
'H\"ofert, Simon-Patrick'
'Janiak, Christoph'

_publ_section_title
;
 Spontaneous resolution of a \D/\L-chiral-at-metal pseudo-tetrahedral
 Schiff-base zinc complex to a racemic conglomerate with C--H&#x22EF;O
 organized 41- and 43-helices
;
_journal_issue 33
_journal_name_full CrystEngComm
_journal_page_first 4724
_journal_paper_doi 10.1039/C8CE00839F
_journal_volume 20
_journal_year 2018
_chemical_absolute_configuration ad
_chemical_formula_moiety 'C24 H18 N4 O2 Zn1'
_chemical_formula_sum 'C24 H18 N4 O2 Zn'
_chemical_formula_weight 459.81
_chemical_name_systematic
; 
\L-bis[N-2-(pyridyl)salicylaldiminato-\k^2^N,O]zinc(II) 
;
_space_group_IT_number 96
_space_group_name_Hall 'P 4nw 2abw'
_space_group_name_H-M_alt 'P 43 21 2'
_symmetry_cell_setting tetragonal
_symmetry_space_group_name_Hall 'P 4nw 2abw'
_symmetry_space_group_name_H-M 'P 43 21 2'
_atom_sites_solution_hydrogens geom
_atom_sites_solution_primary direct
_atom_sites_solution_secondary difmap
_audit_creation_method SHELXL-97
_audit_update_record
;
2018-05-20 deposited with the CCDC.
2018-06-29 downloaded from the CCDC.
;
_cell_angle_alpha 90.00
_cell_angle_beta 90.00
_cell_angle_gamma 90.00
_cell_formula_units_Z 4
_cell_length_a 9.9041(3)
_cell_length_b 9.9041(3)
_cell_length_c 21.3545(7)
_cell_measurement_reflns_used 9855
_cell_measurement_temperature 296(2)
_cell_measurement_theta_max 65.89
_cell_measurement_theta_min 4.14
_cell_volume 2094.69(11)
_computing_cell_refinement 'SAINT (Bruker, 2006)'
_computing_data_collection 'APEX2 (Bruker, 2006)'
_computing_data_reduction SAINT
_computing_molecular_graphics 'DIAMOND (Crystal Impact, 2009)'
_computing_structure_refinement 'SHELXL-97 (Sheldrick, 2008)'
_computing_structure_solution 'SHELXS-97 (Sheldrick, 2008)'
_diffrn_ambient_temperature 296(2)
_diffrn_measured_fraction_theta_full 0.996
_diffrn_measured_fraction_theta_max 0.996
_diffrn_measurement_device_type 'Bruker Kappa APEX-II CCD area detector'
_diffrn_measurement_method '\f and \w scans'
_diffrn_radiation_monochromator 'multilayer mirror'
_diffrn_radiation_source 'microfocus sealed tube'
_diffrn_radiation_type CuK\a
_diffrn_radiation_wavelength 1.54178
_diffrn_reflns_av_R_equivalents 0.0335
_diffrn_reflns_av_sigmaI/netI 0.0140
_diffrn_reflns_limit_h_max 11
_diffrn_reflns_limit_h_min -11
_diffrn_reflns_limit_k_max 11
_diffrn_reflns_limit_k_min -11
_diffrn_reflns_limit_l_max 23
_diffrn_reflns_limit_l_min -24
_diffrn_reflns_number 21092
_diffrn_reflns_theta_full 65.89
_diffrn_reflns_theta_max 65.89
_diffrn_reflns_theta_min 4.92
_exptl_absorpt_coefficient_mu 1.864
_exptl_absorpt_correction_T_max 0.6048
_exptl_absorpt_correction_T_min 0.5227
_exptl_absorpt_correction_type multi-scan
_exptl_absorpt_process_details '(<i>SADABS</i>; Sheldrick, 1996)'
_exptl_crystal_colour brown
_exptl_crystal_density_diffrn 1.458
_exptl_crystal_density_method 'not measured'
_exptl_crystal_description block
_exptl_crystal_F_000 944
_exptl_crystal_recrystallization_method 'Re-crystallisation from solvent: ethanol/methanol'
_exptl_crystal_size_max 0.37
_exptl_crystal_size_mid 0.28
_exptl_crystal_size_min 0.24
_refine_diff_density_max 0.130
_refine_diff_density_min -0.219
_refine_diff_density_rms 0.047
_refine_ls_abs_structure_details 'Flack H D (1983), Acta Cryst. A39, 876-881'
_refine_ls_abs_structure_Flack 0.02(2)
_refine_ls_extinction_method none
_refine_ls_goodness_of_fit_ref 1.134
_refine_ls_hydrogen_treatment mixed
_refine_ls_matrix_type full
_refine_ls_number_parameters 177
_refine_ls_number_reflns 1816
_refine_ls_number_restraints 0
_refine_ls_restrained_S_all 1.134
_refine_ls_R_factor_all 0.0197
_refine_ls_R_factor_gt 0.0197
_refine_ls_shift/su_max 0.000
_refine_ls_shift/su_mean 0.000
_refine_ls_structure_factor_coef Fsqd
_refine_ls_weighting_details 'calc w=1/[\s^2^(Fo^2^)+(0.0279P)^2^+0.2658P] where P=(Fo^2^+2Fc^2^)/3'
_refine_ls_weighting_scheme calc
_refine_ls_wR_factor_gt 0.0507
_refine_ls_wR_factor_ref 0.0507
_reflns_number_gt 1815
_reflns_number_total 1816
_reflns_threshold_expression >2sigma(I)
_cod_data_source_file c8ce00839f2.cif
_cod_data_source_block zns2-1
_cod_depositor_comments
;
The following automatic conversions were performed:

'_symmetry_cell_setting' value 'Tetragonal' changed to 'tetragonal'
according to
/home/data/users/saulius/crontab/automatic-downloads/rss-feeds/RSC/lib/dictionaries/cif_core.dic
dictionary named 'cif_core.dic' version 2.4.2 from 2011-04-26.

Automatic conversion script
Id: cif_fix_values 4973 2017-02-22 13:04:09Z antanas 

 Adding full bibliography for 7231045--7231052.cif.
;
_cod_original_sg_symbol_H-M P4(3)2(1)2
_cod_original_formula_sum 'C24 H18 N4 O2 Zn1'
_cod_database_code 7231047

loop_
_symmetry_equiv_pos_as_xyz
'x, y, z'
'-y+1/2, x+1/2, z+3/4'
'y+1/2, -x+1/2, z+1/4'
'x+1/2, -y+1/2, -z+1/4'
'-x+1/2, y+1/2, -z+3/4'
'-x, -y, z+1/2'
'y, x, -z'
'-y, -x, -z+1/2'

loop_
_atom_site_label
_atom_site_type_symbol
_atom_site_fract_x
_atom_site_fract_y
_atom_site_fract_z
_atom_site_U_iso_or_equiv
_atom_site_adp_type
_atom_site_occupancy
_atom_site_symmetry_multiplicity
_atom_site_calc_flag
_atom_site_refinement_flags
Zn1 Zn 0.343510(19) 0.343510(19) 0.5000 0.04023(10) Uani 1 2 d S
O1 O 0.35826(11) 0.15541(12) 0.47240(5) 0.0490(3) Uani 1 1 d .
C1 C 0.44435(15) 0.06756(14) 0.49280(7) 0.0389(3) Uani 1 1 d .
N1 N 0.48146(12) 0.32365(12) 0.56787(5) 0.0389(3) Uani 1 1 d .
N2 N 0.42692(14) 0.54252(14) 0.58594(6) 0.0500(3) Uani 1 1 d .
C7 C 0.55262(16) 0.21579(17) 0.57535(7) 0.0419(3) Uani 1 1 d .
C6 C 0.53977(16) 0.09241(16) 0.54157(6) 0.0407(3) Uani 1 1 d .
C2 C 0.4454(2) -0.06310(17) 0.46599(8) 0.0511(4) Uani 1 1 d .
C3 C 0.5341(2) -0.16071(19) 0.48579(8) 0.0582(4) Uani 1 1 d .
C4 C 0.6262(2) -0.1365(2) 0.53314(9) 0.0598(5) Uani 1 1 d .
C5 C 0.62771(18) -0.01280(19) 0.56031(8) 0.0521(4) Uani 1 1 d .
C8 C 0.50353(16) 0.43977(15) 0.60482(7) 0.0411(3) Uani 1 1 d .
C9 C 0.4407(2) 0.6595(2) 0.61688(10) 0.0633(5) Uani 1 1 d .
C10 C 0.5277(3) 0.6779(2) 0.66592(10) 0.0696(6) Uani 1 1 d .
C11 C 0.6038(3) 0.5709(2) 0.68508(10) 0.0757(7) Uani 1 1 d .
C12 C 0.5914(2) 0.4490(2) 0.65502(9) 0.0628(5) Uani 1 1 d .
H2 H 0.372(2) -0.085(2) 0.4340(10) 0.065(6) Uiso 1 1 d .
H3 H 0.531(3) -0.241(3) 0.4682(11) 0.085(8) Uiso 1 1 d .
H4 H 0.692(2) -0.204(2) 0.5451(10) 0.070(7) Uiso 1 1 d .
H5 H 0.687(2) 0.012(2) 0.5913(10) 0.074(7) Uiso 1 1 d .
H7 H 0.6244(19) 0.2214(18) 0.6055(8) 0.049(5) Uiso 1 1 d .
H12 H 0.634(3) 0.380(3) 0.6687(11) 0.085(8) Uiso 1 1 d .
H11 H 0.667(3) 0.585(3) 0.7154(13) 0.108(10) Uiso 1 1 d .
H10 H 0.535(2) 0.758(2) 0.6851(10) 0.063(6) Uiso 1 1 d .
H9 H 0.382(3) 0.735(3) 0.5996(10) 0.084(7) Uiso 1 1 d .

loop_
_atom_site_aniso_label
_atom_site_aniso_U_11
_atom_site_aniso_U_22
_atom_site_aniso_U_33
_atom_site_aniso_U_23
_atom_site_aniso_U_13
_atom_site_aniso_U_12
Zn1 0.04060(11) 0.04060(11) 0.03950(15) 0.00479(8) -0.00479(8) 0.00673(11)
O1 0.0523(6) 0.0437(6) 0.0509(6) -0.0039(5) -0.0164(5) 0.0070(6)
C1 0.0411(7) 0.0394(7) 0.0363(7) 0.0018(6) 0.0019(6) 0.0022(6)
N1 0.0433(6) 0.0405(7) 0.0329(6) 0.0008(5) -0.0020(5) 0.0037(5)
N2 0.0536(8) 0.0446(8) 0.0519(7) 0.0005(6) 0.0026(6) 0.0052(6)
C7 0.0420(8) 0.0493(8) 0.0345(7) 0.0006(6) -0.0032(6) 0.0051(7)
C6 0.0433(8) 0.0441(8) 0.0348(7) 0.0023(6) 0.0014(6) 0.0077(7)
C2 0.0604(11) 0.0433(9) 0.0495(8) -0.0054(7) -0.0029(8) -0.0004(7)
C3 0.0733(12) 0.0406(9) 0.0608(10) -0.0054(8) 0.0065(9) 0.0074(8)
C4 0.0689(12) 0.0508(10) 0.0595(10) 0.0032(8) 0.0023(8) 0.0221(9)
C5 0.0536(10) 0.0552(10) 0.0475(8) 0.0019(7) -0.0052(8) 0.0170(8)
C8 0.0467(8) 0.0415(8) 0.0351(7) 0.0012(6) 0.0044(6) -0.0022(6)
C9 0.0730(12) 0.0460(10) 0.0707(11) -0.0021(10) 0.0114(9) 0.0056(9)
C10 0.0962(15) 0.0513(11) 0.0614(11) -0.0146(9) 0.0103(11) -0.0117(11)
C11 0.1031(18) 0.0691(14) 0.0548(11) -0.0138(10) -0.0190(11) -0.0115(12)
C12 0.0835(14) 0.0541(11) 0.0509(10) -0.0047(9) -0.0223(9) 0.0040(10)

loop_
_atom_type_symbol
_atom_type_description
_atom_type_scat_dispersion_real
_atom_type_scat_dispersion_imag
_atom_type_scat_source
C C 0.0181 0.0091 'International Tables Vol C Tables 4.2.6.8 and 6.1.1.4'
H H 0.0000 0.0000 'International Tables Vol C Tables 4.2.6.8 and 6.1.1.4'
N N 0.0311 0.0180 'International Tables Vol C Tables 4.2.6.8 and 6.1.1.4'
O O 0.0492 0.0322 'International Tables Vol C Tables 4.2.6.8 and 6.1.1.4'
Zn Zn -1.5491 0.6778 'International Tables Vol C Tables 4.2.6.8 and 6.1.1.4'

loop_
_geom_angle_atom_site_label_1
_geom_angle_atom_site_label_2
_geom_angle_atom_site_label_3
_geom_angle
_geom_angle_site_symmetry_1
_geom_angle_site_symmetry_3
O1 Zn1 O1 103.43(7) 7_556 .
O1 Zn1 N1 94.21(5) 7_556 7_556
O1 Zn1 N1 116.01(5) . 7_556
O1 Zn1 N1 116.01(5) 7_556 .
O1 Zn1 N1 94.21(5) . .
N1 Zn1 N1 131.19(7) 7_556 .
C1 O1 Zn1 125.96(10) . .
O1 C1 C2 118.91(15) . .
O1 C1 C6 124.47(13) . .
C2 C1 C6 116.62(14) . .
C7 N1 C8 121.40(12) . .
C7 N1 Zn1 122.96(10) . .
C8 N1 Zn1 115.49(10) . .
C8 N2 C9 116.93(16) . .
N1 C7 C6 126.79(14) . .
N1 C7 H7 116.1(11) . .
C6 C7 H7 117.1(11) . .
C5 C6 C7 115.66(14) . .
C5 C6 C1 119.12(15) . .
C7 C6 C1 125.20(14) . .
C3 C2 C1 121.60(18) . .
C3 C2 H2 120.9(12) . .
C1 C2 H2 117.3(11) . .
C2 C3 C4 121.67(18) . .
C2 C3 H3 119.2(17) . .
C4 C3 H3 119.2(17) . .
C5 C4 C3 118.50(17) . .
C5 C4 H4 120.4(13) . .
C3 C4 H4 121.0(13) . .
C4 C5 C6 122.50(17) . .
C4 C5 H5 123.8(15) . .
C6 C5 H5 113.7(15) . .
N2 C8 C12 122.83(15) . .
N2 C8 N1 111.41(13) . .
C12 C8 N1 125.75(15) . .
N2 C9 C10 123.83(19) . .
N2 C9 H9 113.5(14) . .
C10 C9 H9 122.6(14) . .
C11 C10 C9 118.29(19) . .
C11 C10 H10 120.3(14) . .
C9 C10 H10 121.4(14) . .
C10 C11 C12 119.6(2) . .
C10 C11 H11 118.3(19) . .
C12 C11 H11 121.8(19) . .
C11 C12 C8 118.5(2) . .
C11 C12 H12 119.9(18) . .
C8 C12 H12 121.5(18) . .

loop_
_geom_bond_atom_site_label_1
_geom_bond_atom_site_label_2
_geom_bond_distance
_geom_bond_site_symmetry_2
Zn1 O1 1.9594(12) 7_556
Zn1 O1 1.9595(12) .
Zn1 N1 2.0015(12) 7_556
Zn1 N1 2.0016(12) .
O1 C1 1.2938(18) .
C1 C2 1.415(2) .
C1 C6 1.428(2) .
N1 C7 1.290(2) .
N1 C8 1.4117(19) .
N2 C8 1.332(2) .
N2 C9 1.341(2) .
C7 C6 1.425(2) .
C7 H7 0.961(18) .
C6 C5 1.416(2) .
C2 C3 1.373(3) .
C2 H2 1.02(2) .
C3 C4 1.383(3) .
C3 H3 0.88(3) .
C4 C5 1.356(3) .
C4 H4 0.97(2) .
C5 H5 0.92(2) .
C8 C12 1.384(2) .
C9 C10 1.368(3) .
C9 H9 1.02(3) .
C10 C11 1.363(3) .
C10 H10 0.89(2) .
C11 C12 1.373(3) .
C11 H11 0.91(3) .
C12 H12 0.85(3) .

loop_
_geom_torsion_atom_site_label_1
_geom_torsion_atom_site_label_2
_geom_torsion_atom_site_label_3
_geom_torsion_atom_site_label_4
_geom_torsion
_geom_torsion_site_symmetry_1
O1 Zn1 O1 C1 -123.90(14) 7_556
N1 Zn1 O1 C1 134.53(12) 7_556
N1 Zn1 O1 C1 -5.89(13) .
Zn1 O1 C1 C2 -177.34(11) .
Zn1 O1 C1 C6 3.1(2) .
O1 Zn1 N1 C7 113.89(12) 7_556
O1 Zn1 N1 C7 6.74(13) .
N1 Zn1 N1 C7 -123.72(13) 7_556
O1 Zn1 N1 C8 -70.53(11) 7_556
O1 Zn1 N1 C8 -177.69(10) .
N1 Zn1 N1 C8 51.85(9) 7_556
C8 N1 C7 C6 179.54(14) .
Zn1 N1 C7 C6 -5.1(2) .
N1 C7 C6 C5 -177.97(15) .
N1 C7 C6 C1 0.2(3) .
O1 C1 C6 C5 179.18(15) .
C2 C1 C6 C5 -0.4(2) .
O1 C1 C6 C7 1.1(3) .
C2 C1 C6 C7 -178.47(14) .
O1 C1 C2 C3 -179.80(16) .
C6 C1 C2 C3 -0.2(3) .
C1 C2 C3 C4 0.4(3) .
C2 C3 C4 C5 0.1(3) .
C3 C4 C5 C6 -0.7(3) .
C7 C6 C5 C4 179.14(16) .
C1 C6 C5 C4 0.9(3) .
C9 N2 C8 C12 1.8(3) .
C9 N2 C8 N1 -178.87(14) .
C7 N1 C8 N2 174.87(14) .
Zn1 N1 C8 N2 -0.78(16) .
C7 N1 C8 C12 -5.8(2) .
Zn1 N1 C8 C12 178.51(15) .
C8 N2 C9 C10 -0.1(3) .
N2 C9 C10 C11 -0.8(3) .
C9 C10 C11 C12 0.1(4) .
C10 C11 C12 C8 1.5(4) .
N2 C8 C12 C11 -2.5(3) .
N1 C8 C12 C11 178.25(19) .
